data_4343563
loop_
_publ_author_name
'Lima, Lu\'is M P'
'Beyler, Maryline'
'Delgado, Rita'
'Platas-Iglesias, Carlos'
'Tripier, Rapha\"el'

_publ_section_title
;
 Investigating the Complexation of the Pb(2+)/Bi(3+) Pair with
 Dipicolinate Cyclen Ligands.
;
_journal_issue 14
_journal_name_full 'Inorganic chemistry'
_journal_page_first 7045
_journal_page_last 7057
_journal_paper_doi 10.1021/acs.inorgchem.5b01079
_journal_volume 54
_journal_year 2015
_chemical_formula_moiety
;
        C26 H34 N6 O4 2+, (I -)2, 3(H2 O)
;
_chemical_formula_sum 'C26 H40 I2 N6 O7'
_chemical_formula_weight 802.44
_chemical_name_systematic
;
 ?
;
_space_group_IT_number 14
_symmetry_cell_setting monoclinic
_symmetry_Int_Tables_number 14
_symmetry_space_group_name_Hall '-P 2ybc'
_symmetry_space_group_name_H-M 'P 1 21/c 1'
_atom_sites_solution_hydrogens geom
_atom_sites_solution_primary direct
_atom_sites_solution_secondary difmap
_audit_creation_date 2011-11-10T18:49:19-00:00
_audit_creation_method 'WinGX routine CIF_UPDATE'
_cell_angle_alpha 90
_cell_angle_beta 106.503(3)
_cell_angle_gamma 90
_cell_formula_units_Z 4
_cell_length_a 12.5519(3)
_cell_length_b 18.4030(4)
_cell_length_c 14.2774(4)
_cell_measurement_reflns_used 10498
_cell_measurement_temperature 170(2)
_cell_measurement_theta_max 31.6203
_cell_measurement_theta_min 2.917
_cell_volume 3162.11(14)
_computing_cell_refinement
;
        CrysAlis RED, Oxford Diffraction Ltd.,
        Version 1.171.33.52 (release 06-11-2009 CrysAlis171 .NET)
        (compiled Nov  6 2009,16:24:50)
;
_computing_data_collection
;
        CrysAlis CCD, Oxford Diffraction Ltd.,
        Version 1.171.33.52 (release 06-11-2009 CrysAlis171 .NET)
        (compiled Nov  6 2009,16:24:50)
;
_computing_data_reduction
;
        CrysAlis RED, Oxford Diffraction Ltd.,
        Version 1.171.33.52 (release 06-11-2009 CrysAlis171 .NET)
        (compiled Nov  6 2009,16:24:50)
;
_computing_molecular_graphics 'ORTEP3 for Windows (Farrugia, 1997)'
_computing_publication_material 'PLATON (Spek, 1980-2002)'
_computing_structure_refinement 'SHELXL-97 (Sheldrick, 1997)'
_computing_structure_solution 'SHELXS-97 (Sheldrick, 1997)'
_diffrn_ambient_temperature 170(2)
_diffrn_detector 'CCD plate'
_diffrn_detector_area_resol_mean 8.3622
_diffrn_measured_fraction_theta_full 0.999
_diffrn_measured_fraction_theta_max 0.999
_diffrn_measurement_device 'Kappa-geometry diffractometer'
_diffrn_measurement_device_type 'Xcalibur, Sapphire2, large Be window'
_diffrn_measurement_method '\w scans'
_diffrn_orient_matrix_UB_11 0.035654272
_diffrn_orient_matrix_UB_12 -0.028582362
_diffrn_orient_matrix_UB_13 0.0234380235
_diffrn_orient_matrix_UB_21 0.0439638946
_diffrn_orient_matrix_UB_22 0.0252629328
_diffrn_orient_matrix_UB_23 0.0169163532
_diffrn_orient_matrix_UB_31 -0.0164695812
_diffrn_orient_matrix_UB_32 0.0056087501
_diffrn_orient_matrix_UB_33 0.0430866628
_diffrn_radiation_monochromator graphite
_diffrn_radiation_probe x-ray
_diffrn_radiation_type MoK\a
_diffrn_radiation_wavelength 0.71073
_diffrn_reflns_av_R_equivalents 0.0413
_diffrn_reflns_av_unetI/netI 0.0561
_diffrn_reflns_limit_h_max 16
_diffrn_reflns_limit_h_min -16
_diffrn_reflns_limit_k_max 24
_diffrn_reflns_limit_k_min -24
_diffrn_reflns_limit_l_max 19
_diffrn_reflns_limit_l_min -14
_diffrn_reflns_number 27739
_diffrn_reflns_theta_full 28.28
_diffrn_reflns_theta_max 28.28
_diffrn_reflns_theta_min 2.92
_diffrn_source 'sealed X-ray tube'
_exptl_absorpt_coefficient_mu 2.04
_exptl_absorpt_correction_T_max 0.98
_exptl_absorpt_correction_T_min 0.631
_exptl_absorpt_correction_type analytical
_exptl_absorpt_process_details
;
        CrysAlis RED, Oxford Diffraction Ltd.,
        Version 1.171.33.52 (release 06-11-2009 CrysAlis171 .NET)
        (compiled Nov  6 2009,16:24:50)
Analytical numeric absorption correction using a multifaceted crystal
                        model based on expressions derived by R.C. Clark & J.S.
        (Clark, R. C. & Reid, J. S. (1995). Acta Cryst. A51, 887-897)
;
_exptl_crystal_colour colourless
_exptl_crystal_density_diffrn 1.686
_exptl_crystal_density_method 'not measured'
_exptl_crystal_description 'thin blade // (1 0 0)'
_exptl_crystal_F_000 1600
_exptl_crystal_size_max 0.37
_exptl_crystal_size_mid 0.17
_exptl_crystal_size_min 0.01
_refine_diff_density_max 1.044
_refine_diff_density_min -0.474
_refine_diff_density_rms 0.1
_refine_ls_extinction_method none
_refine_ls_goodness_of_fit_ref 0.856
_refine_ls_hydrogen_treatment mixed
_refine_ls_matrix_type full
_refine_ls_number_parameters 390
_refine_ls_number_reflns 7851
_refine_ls_number_restraints 9
_refine_ls_restrained_S_all 0.856
_refine_ls_R_factor_all 0.0562
_refine_ls_R_factor_gt 0.0306
_refine_ls_shift/su_max 0.001
_refine_ls_shift/su_mean 0
_refine_ls_structure_factor_coef Fsqd
_refine_ls_weighting_details 'calc w=1/[\s^2^(Fo^2^)+(0.0294P)^2^+0.0000P] where P=(Fo^2^+2Fc^2^)/3'
_refine_ls_weighting_scheme calc
_refine_ls_wR_factor_gt 0.0557
_refine_ls_wR_factor_ref 0.0591
_reflns_number_gt 5426
_reflns_number_total 7851
_reflns_threshold_expression >2sigma(I)
_cod_data_source_file ic5b01079_si_002.cif
_cod_data_source_block zl16-3-a
_cod_depositor_comments
;
The following automatic conversions were performed:

'_diffrn_radiation_probe' value 'X-ray' changed to 'x-ray' according
to
/usr/data/users/saulius/crontab/automatic-downloads/rss-feeds/ACS/lib/dictionaries/cif_core.dic
dictionary named 'cif_core.dic' version 2.4.2 from 2011-04-26.

Automatic conversion script
Id: cif_fix_values 3271 2015-04-21 07:52:19Z andrius 

 Adding full bibliography for 4343563--4343564.cif.
;
_cod_original_sg_symbol_Hall -P2ybc
_cod_original_sg_symbol_H-M P21/c
_cod_database_code 4343563

loop_
_symmetry_equiv_pos_as_xyz
'x, y, z'
'-x, y+1/2, -z+1/2'
'-x, -y, -z'
'x, -y-1/2, z-1/2'

loop_
_atom_site_label
_atom_site_type_symbol
_atom_site_fract_x
_atom_site_fract_y
_atom_site_fract_z
_atom_site_U_iso_or_equiv
_atom_site_adp_type
_atom_site_occupancy
_atom_site_symmetry_multiplicity
_atom_site_calc_flag
_atom_site_refinement_flags
C1 C 0.6456(2) 0.52493(14) 0.3693(2) 0.0241(6) Uani 1 1 d .
H1A H 0.7014 0.5211 0.4339 0.029 Uiso 1 1 calc R
H1B H 0.6767 0.5551 0.326 0.029 Uiso 1 1 calc R
C2 C 0.5371(2) 0.55795(15) 0.3792(2) 0.0254(6) Uani 1 1 d .
H2A H 0.5468 0.577 0.446 0.03 Uiso 1 1 calc R
H2B H 0.5108 0.5977 0.3316 0.03 Uiso 1 1 calc R
C3 C 0.3411(2) 0.51213(14) 0.32939(19) 0.0202(6) Uani 1 1 d .
H3A H 0.3196 0.5378 0.2658 0.024 Uiso 1 1 calc R
H3B H 0.322 0.5434 0.3787 0.024 Uiso 1 1 calc R
C4 C 0.2807(2) 0.44036(14) 0.32115(18) 0.0183(6) Uani 1 1 d .
H4A H 0.1997 0.4495 0.3037 0.022 Uiso 1 1 calc R
H4B H 0.3026 0.4157 0.3854 0.022 Uiso 1 1 calc R
C5 C 0.2744(2) 0.31233(13) 0.26330(19) 0.0188(6) Uani 1 1 d .
H5A H 0.2249 0.3116 0.3063 0.023 Uiso 1 1 calc R
H5B H 0.2361 0.288 0.201 0.023 Uiso 1 1 calc R
C6 C 0.3850(2) 0.27465(14) 0.3128(2) 0.0223(6) Uani 1 1 d .
H6A H 0.3801 0.2457 0.3699 0.027 Uiso 1 1 calc R
H6B H 0.4083 0.2426 0.2665 0.027 Uiso 1 1 calc R
C7 C 0.5808(2) 0.32097(14) 0.3717(2) 0.0217(6) Uani 1 1 d .
H7A H 0.6034 0.3013 0.3156 0.026 Uiso 1 1 calc R
H7B H 0.5999 0.2849 0.4253 0.026 Uiso 1 1 calc R
C8 C 0.6394(2) 0.39206(14) 0.40519(19) 0.0208(6) Uani 1 1 d .
H8A H 0.7206 0.3836 0.4272 0.025 Uiso 1 1 calc R
H8B H 0.6165 0.4106 0.4616 0.025 Uiso 1 1 calc R
C9 C 0.48849(19) 0.45709(13) 0.28213(19) 0.0164(5) Uani 1 1 d .
H9 H 0.4714 0.4871 0.2213 0.02 Uiso 1 1 calc R
C10 C 0.43078(19) 0.38437(13) 0.26102(18) 0.0157(5) Uani 1 1 d .
H10 H 0.4464 0.3614 0.2028 0.019 Uiso 1 1 calc R
C11 C 0.6665(2) 0.43138(15) 0.24372(19) 0.0209(6) Uani 1 1 d .
H11A H 0.6305 0.3877 0.2079 0.025 Uiso 1 1 calc R
H11B H 0.654 0.4724 0.197 0.025 Uiso 1 1 calc R
C12 C 0.7899(2) 0.41777(15) 0.28368(19) 0.0216(6) Uani 1 1 d .
C13 C 0.8332(2) 0.34833(16) 0.2851(2) 0.0310(7) Uani 1 1 d .
H13 H 0.7864 0.3087 0.2573 0.037 Uiso 1 1 calc R
C14 C 0.9460(2) 0.33785(17) 0.3279(2) 0.0334(7) Uani 1 1 d .
H14 H 0.978 0.2908 0.3309 0.04 Uiso 1 1 calc R
C15 C 1.0106(2) 0.39710(16) 0.3658(2) 0.0305(7) Uani 1 1 d .
H15 H 1.0878 0.3916 0.397 0.037 Uiso 1 1 calc R
C16 C 0.9608(2) 0.46515(15) 0.35772(19) 0.0222(6) Uani 1 1 d .
C17 C 1.0317(2) 0.53102(16) 0.39414(19) 0.0249(6) Uani 1 1 d .
C18 C 1.0360(3) 0.65872(17) 0.4048(3) 0.0400(8) Uani 1 1 d .
H18A H 1.0826 0.657 0.4726 0.06 Uiso 1 1 calc R
H18B H 0.9846 0.6998 0.3964 0.06 Uiso 1 1 calc R
H18C H 1.0833 0.6646 0.3611 0.06 Uiso 1 1 calc R
C19 C 0.2498(2) 0.41581(14) 0.14074(18) 0.0184(5) Uani 1 1 d .
H19A H 0.2795 0.4641 0.1308 0.022 Uiso 1 1 calc R
H19B H 0.2689 0.3815 0.0946 0.022 Uiso 1 1 calc R
C20 C 0.1249(2) 0.42072(14) 0.11737(18) 0.0195(6) Uani 1 1 d .
C21 C 0.0577(2) 0.36256(15) 0.07487(19) 0.0240(6) Uani 1 1 d .
H21 H 0.0897 0.3188 0.0602 0.029 Uiso 1 1 calc R
C22 C -0.0563(2) 0.36924(16) 0.0543(2) 0.0292(7) Uani 1 1 d .
H22 H -0.1039 0.3302 0.0256 0.035 Uiso 1 1 calc R
C23 C -0.0995(2) 0.43392(16) 0.0763(2) 0.0260(6) Uani 1 1 d .
H23 H -0.1775 0.44 0.0639 0.031 Uiso 1 1 calc R
C24 C -0.0273(2) 0.48952(14) 0.11663(18) 0.0216(6) Uani 1 1 d .
C25 C -0.0685(2) 0.56191(16) 0.1412(2) 0.0259(6) Uani 1 1 d .
C26 C -0.2279(3) 0.62503(17) 0.1536(3) 0.0427(9) Uani 1 1 d .
H26A H -0.2037 0.6281 0.225 0.064 Uiso 1 1 calc R
H26B H -0.3091 0.6212 0.131 0.064 Uiso 1 1 calc R
H26C H -0.2041 0.6687 0.1258 0.064 Uiso 1 1 calc R
N1 N 0.61345(16) 0.44895(11) 0.32454(15) 0.0176(5) Uani 1 1 d .
N2 N 0.45988(17) 0.49640(11) 0.35855(15) 0.0186(5) Uani 1 1 d .
N3 N 0.30555(16) 0.39068(11) 0.24495(15) 0.0153(4) Uani 1 1 d .
N4 N 0.46126(16) 0.33589(11) 0.34282(15) 0.0168(5) Uani 1 1 d .
N5 N 0.85184(17) 0.47584(12) 0.31728(16) 0.0220(5) Uani 1 1 d .
N6 N 0.08413(17) 0.48412(12) 0.13811(15) 0.0198(5) Uani 1 1 d .
O1 O 0.97353(15) 0.59182(11) 0.38128(15) 0.0322(5) Uani 1 1 d .
O2 O 1.13087(16) 0.52700(11) 0.43134(15) 0.0366(5) Uani 1 1 d .
O3 O -0.17877(16) 0.56120(11) 0.12229(15) 0.0331(5) Uani 1 1 d .
O4 O -0.01041(17) 0.61294(11) 0.17402(16) 0.0358(5) Uani 1 1 d .
I1 I 0.587606(18) 0.400497(12) -0.075145(16) 0.04095(7) Uani 1 1 d .
I2 I 0.259934(15) 0.206161(9) 0.033364(13) 0.02478(5) Uani 1 1 d .
O5 O 0.52332(18) 0.29101(12) 0.09966(15) 0.0355(5) Uani 1 1 d D
H5V H 0.532(3) 0.3144(17) 0.0510(19) 0.053 Uiso 1 1 d D
H5W H 0.467(2) 0.2680(17) 0.078(2) 0.053 Uiso 1 1 d D
O6 O 0.2040(2) 0.66959(13) 0.18458(18) 0.0476(6) Uani 1 1 d D
H6V H 0.249(3) 0.652(2) 0.157(3) 0.071 Uiso 1 1 d D
H6W H 0.151(2) 0.6407(18) 0.172(3) 0.071 Uiso 1 1 d D
O7 O 0.6949(2) 0.31357(15) 0.61185(18) 0.0537(7) Uani 1 1 d D
H7V H 0.646(3) 0.2832(19) 0.605(3) 0.081 Uiso 1 1 d D
H7W H 0.724(3) 0.319(2) 0.6709(15) 0.081 Uiso 1 1 d D

loop_
_atom_site_aniso_label
_atom_site_aniso_U_11
_atom_site_aniso_U_22
_atom_site_aniso_U_33
_atom_site_aniso_U_23
_atom_site_aniso_U_13
_atom_site_aniso_U_12
C1 0.0226(15) 0.0204(14) 0.0289(16) -0.0049(12) 0.0069(12) -0.0071(11)
C2 0.0201(14) 0.0235(14) 0.0312(16) -0.0069(13) 0.0051(12) -0.0047(12)
C3 0.0179(13) 0.0219(13) 0.0219(14) -0.0037(12) 0.0072(11) 0.0007(11)
C4 0.0146(13) 0.0251(14) 0.0163(13) -0.0030(11) 0.0059(11) 0.0001(11)
C5 0.0200(13) 0.0159(13) 0.0199(14) 0.0006(11) 0.0047(11) -0.0036(10)
C6 0.0215(14) 0.0181(13) 0.0263(15) 0.0013(11) 0.0053(12) -0.0037(11)
C7 0.0175(13) 0.0213(13) 0.0247(15) 0.0026(12) 0.0032(11) 0.0018(11)
C8 0.0164(13) 0.0263(14) 0.0181(14) 0.0037(12) 0.0020(11) 0.0019(11)
C9 0.0147(13) 0.0165(12) 0.0184(13) 0.0017(11) 0.0054(11) 0.0011(10)
C10 0.0116(12) 0.0192(13) 0.0157(13) -0.0006(11) 0.0028(10) 0.0014(10)
C11 0.0178(13) 0.0253(14) 0.0201(14) -0.0013(12) 0.0064(11) -0.0027(11)
C12 0.0167(13) 0.0278(15) 0.0229(15) 0.0034(12) 0.0100(11) -0.0004(12)
C13 0.0262(16) 0.0265(15) 0.0440(19) -0.0013(14) 0.0159(14) -0.0021(13)
C14 0.0294(17) 0.0292(16) 0.048(2) 0.0072(15) 0.0207(15) 0.0061(14)
C15 0.0176(14) 0.0417(18) 0.0348(17) 0.0106(15) 0.0116(13) 0.0054(13)
C16 0.0171(14) 0.0333(16) 0.0183(14) 0.0029(12) 0.0085(11) -0.0012(12)
C17 0.0218(15) 0.0364(17) 0.0190(15) 0.0008(13) 0.0100(12) -0.0011(13)
C18 0.0309(18) 0.0362(18) 0.052(2) -0.0115(16) 0.0111(16) -0.0095(15)
C19 0.0187(13) 0.0219(13) 0.0131(13) -0.0013(11) 0.0023(10) 0.0017(11)
C20 0.0186(13) 0.0264(14) 0.0133(13) 0.0040(11) 0.0042(11) 0.0048(11)
C21 0.0234(15) 0.0250(14) 0.0205(15) -0.0001(12) 0.0014(12) 0.0014(12)
C22 0.0230(15) 0.0342(17) 0.0263(16) -0.0003(14) 0.0004(13) -0.0048(13)
C23 0.0163(14) 0.0380(17) 0.0232(15) 0.0023(13) 0.0049(12) 0.0036(13)
C24 0.0221(14) 0.0262(14) 0.0156(14) 0.0052(12) 0.0040(11) 0.0071(12)
C25 0.0250(15) 0.0340(17) 0.0179(15) 0.0090(13) 0.0046(12) 0.0103(13)
C26 0.0372(19) 0.0387(18) 0.059(2) 0.0157(17) 0.0236(17) 0.0209(16)
N1 0.0133(11) 0.0201(11) 0.0189(12) -0.0019(9) 0.0035(9) -0.0031(9)
N2 0.0162(11) 0.0168(11) 0.0220(12) -0.0057(9) 0.0041(9) -0.0020(9)
N3 0.0141(10) 0.0155(10) 0.0163(11) 0.0013(9) 0.0042(9) -0.0004(9)
N4 0.0145(11) 0.0170(11) 0.0175(11) 0.0041(9) 0.0023(9) -0.0014(9)
N5 0.0169(11) 0.0298(12) 0.0218(12) 0.0023(10) 0.0095(10) -0.0002(10)
N6 0.0177(11) 0.0260(12) 0.0152(11) 0.0018(10) 0.0038(9) 0.0028(10)
O1 0.0207(10) 0.0318(11) 0.0420(13) -0.0044(10) 0.0056(9) -0.0030(9)
O2 0.0174(10) 0.0462(13) 0.0424(13) -0.0037(11) 0.0023(9) -0.0040(10)
O3 0.0247(11) 0.0340(11) 0.0419(13) 0.0097(10) 0.0113(9) 0.0135(9)
O4 0.0334(12) 0.0330(12) 0.0419(13) -0.0064(10) 0.0120(10) 0.0048(10)
I1 0.03653(12) 0.04067(13) 0.04126(13) 0.01464(10) 0.00396(10) -0.00964(10)
I2 0.02784(10) 0.02283(9) 0.02414(10) -0.00286(8) 0.00814(7) 0.00251(8)
O5 0.0357(13) 0.0416(13) 0.0317(12) -0.0032(11) 0.0137(10) -0.0068(11)
O6 0.0446(15) 0.0451(15) 0.0463(15) -0.0074(12) 0.0021(12) -0.0057(12)
O7 0.0663(18) 0.0526(16) 0.0375(14) -0.0003(13) 0.0073(13) -0.0230(13)

loop_
_atom_type_symbol
_atom_type_description
_atom_type_scat_dispersion_real
_atom_type_scat_dispersion_imag
_atom_type_scat_source
C C 0.0033 0.0016 'International Tables Vol C Tables 4.2.6.8 and 6.1.1.4'
H H 0 0 'International Tables Vol C Tables 4.2.6.8 and 6.1.1.4'
N N 0.0061 0.0033 'International Tables Vol C Tables 4.2.6.8 and 6.1.1.4'
O O 0.0106 0.006 'International Tables Vol C Tables 4.2.6.8 and 6.1.1.4'
I I -0.4742 1.8119 'International Tables Vol C Tables 4.2.6.8 and 6.1.1.4'

loop_
_exptl_crystal_face_index_h
_exptl_crystal_face_index_k
_exptl_crystal_face_index_l
_exptl_crystal_face_perp_dist
1 0 0 0
0 21 -13 0.075
0 1 0 0.15
0 0 1 0.125
0 -1 0 0.09
0 -4 1 0.07
0 -1 -2 0.2
0 1 2 0.13
0 -2 1 0.08
-1 0 0 0.01

loop_
_geom_angle_atom_site_label_1
_geom_angle_atom_site_label_2
_geom_angle_atom_site_label_3
_geom_angle
C2 C1 N1 105.21(19)
C2 C1 H1A 110.7
N1 C1 H1A 110.7
C2 C1 H1B 110.7
N1 C1 H1B 110.7
H1A C1 H1B 108.8
N2 C2 C1 103.2(2)
N2 C2 H2A 111.1
C1 C2 H2A 111.1
N2 C2 H2B 111.1
C1 C2 H2B 111.1
H2A C2 H2B 109.1
N2 C3 C4 107.4(2)
N2 C3 H3A 110.2
C4 C3 H3A 110.2
N2 C3 H3B 110.2
C4 C3 H3B 110.2
H3A C3 H3B 108.5
C3 C4 N3 112.4(2)
C3 C4 H4A 109.1
N3 C4 H4A 109.1
C3 C4 H4B 109.1
N3 C4 H4B 109.1
H4A C4 H4B 107.9
C6 C5 N3 105.16(19)
C6 C5 H5A 110.7
N3 C5 H5A 110.7
C6 C5 H5B 110.7
N3 C5 H5B 110.7
H5A C5 H5B 108.8
N4 C6 C5 102.6(2)
N4 C6 H6A 111.2
C5 C6 H6A 111.2
N4 C6 H6B 111.2
C5 C6 H6B 111.2
H6A C6 H6B 109.2
N4 C7 C8 107.1(2)
N4 C7 H7A 110.3
C8 C7 H7A 110.3
N4 C7 H7B 110.3
C8 C7 H7B 110.3
H7A C7 H7B 108.5
C7 C8 N1 112.1(2)
C7 C8 H8A 109.2
N1 C8 H8A 109.2
C7 C8 H8B 109.2
N1 C8 H8B 109.2
H8A C8 H8B 107.9
N2 C9 C10 112.9(2)
N2 C9 N1 101.50(19)
C10 C9 N1 111.98(19)
N2 C9 H9 110.1
C10 C9 H9 110.1
N1 C9 H9 110.1
N4 C10 C9 112.8(2)
N4 C10 N3 101.25(18)
C9 C10 N3 112.17(19)
N4 C10 H10 110.1
C9 C10 H10 110.1
N3 C10 H10 110.1
C12 C11 N1 111.8(2)
C12 C11 H11A 109.3
N1 C11 H11A 109.3
C12 C11 H11B 109.3
N1 C11 H11B 109.3
H11A C11 H11B 107.9
N5 C12 C13 123.3(2)
N5 C12 C11 115.8(2)
C13 C12 C11 120.9(2)
C12 C13 C14 118.8(3)
C12 C13 H13 120.6
C14 C13 H13 120.6
C15 C14 C13 118.5(3)
C15 C14 H14 120.8
C13 C14 H14 120.8
C14 C15 C16 118.8(3)
C14 C15 H15 120.6
C16 C15 H15 120.6
N5 C16 C15 123.2(3)
N5 C16 C17 117.5(2)
C15 C16 C17 119.3(2)
O2 C17 O1 124.9(3)
O2 C17 C16 122.4(3)
O1 C17 C16 112.6(2)
O1 C18 H18A 109.5
O1 C18 H18B 109.5
H18A C18 H18B 109.5
O1 C18 H18C 109.5
H18A C18 H18C 109.5
H18B C18 H18C 109.5
C20 C19 N3 113.2(2)
C20 C19 H19A 108.9
N3 C19 H19A 108.9
C20 C19 H19B 108.9
N3 C19 H19B 108.9
H19A C19 H19B 107.8
N6 C20 C21 123.0(2)
N6 C20 C19 116.1(2)
C21 C20 C19 120.9(2)
C22 C21 C20 119.2(3)
C22 C21 H21 120.4
C20 C21 H21 120.4
C23 C22 C21 118.6(3)
C23 C22 H22 120.7
C21 C22 H22 120.7
C24 C23 C22 118.7(2)
C24 C23 H23 120.7
C22 C23 H23 120.7
N6 C24 C23 123.8(2)
N6 C24 C25 114.5(2)
C23 C24 C25 121.6(2)
O4 C25 O3 124.6(3)
O4 C25 C24 124.9(3)
O3 C25 C24 110.5(3)
O3 C26 H26A 109.5
O3 C26 H26B 109.5
H26A C26 H26B 109.5
O3 C26 H26C 109.5
H26A C26 H26C 109.5
H26B C26 H26C 109.5
C9 N1 C8 110.14(18)
C9 N1 C11 110.09(18)
C8 N1 C11 112.44(19)
C9 N1 C1 101.23(18)
C8 N1 C1 109.63(19)
C11 N1 C1 112.75(19)
C9 N2 C3 109.80(19)
C9 N2 C2 104.4(2)
C3 N2 C2 117.9(2)
C4 N3 C19 112.65(18)
C4 N3 C10 110.50(18)
C19 N3 C10 109.72(18)
C4 N3 C5 109.17(18)
C19 N3 C5 112.49(19)
C10 N3 C5 101.79(18)
C10 N4 C6 103.89(19)
C10 N4 C7 111.2(2)
C6 N4 C7 118.1(2)
C12 N5 C16 117.3(2)
C20 N6 C24 116.8(2)
C17 O1 C18 116.5(2)
C25 O3 C26 115.9(2)
H5V O5 H5W 105(3)
H6V O6 H6W 104(3)
H7V O7 H7W 108(3)

loop_
_geom_bond_atom_site_label_1
_geom_bond_atom_site_label_2
_geom_bond_distance
C1 C2 1.535(4)
C1 N1 1.543(3)
C1 H1A 0.99
C1 H1B 0.99
C2 N2 1.465(3)
C2 H2A 0.99
C2 H2B 0.99
C3 N2 1.459(3)
C3 C4 1.511(3)
C3 H3A 0.99
C3 H3B 0.99
C4 N3 1.520(3)
C4 H4A 0.99
C4 H4B 0.99
C5 C6 1.534(4)
C5 N3 1.536(3)
C5 H5A 0.99
C5 H5B 0.99
C6 N4 1.462(3)
C6 H6A 0.99
C6 H6B 0.99
C7 N4 1.465(3)
C7 C8 1.510(4)
C7 H7A 0.99
C7 H7B 0.99
C8 N1 1.522(3)
C8 H8A 0.99
C8 H8B 0.99
C9 N2 1.437(3)
C9 C10 1.511(3)
C9 N1 1.520(3)
C9 H9 1
C10 N4 1.433(3)
C10 N3 1.527(3)
C10 H10 1
C11 C12 1.511(4)
C11 N1 1.522(3)
C11 H11A 0.99
C11 H11B 0.99
C12 N5 1.329(3)
C12 C13 1.387(4)
C13 C14 1.388(4)
C13 H13 0.95
C14 C15 1.375(4)
C14 H14 0.95
C15 C16 1.390(4)
C15 H15 0.95
C16 N5 1.340(3)
C16 C17 1.506(4)
C17 O2 1.209(3)
C17 O1 1.320(3)
C18 O1 1.447(3)
C18 H18A 0.98
C18 H18B 0.98
C18 H18C 0.98
C19 C20 1.510(3)
C19 N3 1.525(3)
C19 H19A 0.99
C19 H19B 0.99
C20 N6 1.340(3)
C20 C21 1.391(4)
C21 C22 1.382(4)
C21 H21 0.95
C22 C23 1.381(4)
C22 H22 0.95
C23 C24 1.380(4)
C23 H23 0.95
C24 N6 1.348(3)
C24 C25 1.506(4)
C25 O4 1.200(3)
C25 O3 1.333(3)
C26 O3 1.455(3)
C26 H26A 0.98
C26 H26B 0.98
C26 H26C 0.98
O5 H5V 0.849(17)
O5 H5W 0.806(17)
O6 H6V 0.837(18)
O6 H6W 0.827(18)
O7 H7V 0.816(18)
O7 H7W 0.825(18)

loop_
_geom_hbond_atom_site_label_D
_geom_hbond_atom_site_label_H
_geom_hbond_atom_site_label_A
_geom_hbond_distance_DH
_geom_hbond_distance_HA
_geom_hbond_distance_DA
_geom_hbond_angle_DHA
_geom_hbond_site_symmetry_A
O5 H5V I1 0.849(17) 2.639(18) 3.476(2) 169(3) .
O5 H5W I2 0.806(17) 2.743(18) 3.534(2) 167(3) .
O6 H6V I1 0.837(18) 2.807(18) 3.643(3) 176(4) 3_665
O6 H6W O4 0.827(18) 2.10(2) 2.850(3) 150(4) .
O7 H7V O5 0.816(18) 2.042(19) 2.856(3) 175(4) 4_566
O7 H7W O6 0.825(18) 2.014(19) 2.839(3) 179(4) 3_666
